data_7213690
loop_
_publ_author_name
'Carter, Korey P.'
'Pope, Simon J. A.'
'Cahill, Christopher L.'

_publ_section_title
;
 A series of Ln-p-chlorobenzoic acid--terpyridine complexes: lanthanide
 contraction effects, supramolecular interactions and luminescent behavior
;
_journal_issue 10
_journal_name_full CrystEngComm
_journal_page_first 1873
_journal_paper_doi 10.1039/c3ce42267d
_journal_volume 16
_journal_year 2014
_chemical_formula_sum 'C36 H25 Cl3 Ho N3 O7'
_chemical_formula_weight 882.87
_space_group_crystal_system triclinic
_space_group_IT_number 2
_space_group_name_Hall '-P 1'
_space_group_name_H-M_alt 'P -1'
_symmetry_cell_setting triclinic
_symmetry_Int_Tables_number 2
_symmetry_space_group_name_Hall '-P 1'
_symmetry_space_group_name_H-M 'P -1'
_atom_sites_solution_hydrogens mixed
_audit_creation_method SHELXL-2013
_cell_angle_alpha 100.253(4)
_cell_angle_beta 97.766(4)
_cell_angle_gamma 92.399(4)
_cell_formula_units_Z 2
_cell_length_a 8.703(2)
_cell_length_b 13.100(3)
_cell_length_c 14.761(4)
_cell_measurement_reflns_used 24059
_cell_measurement_temperature 100(2)
_cell_measurement_theta_max 43.387
_cell_measurement_theta_min 4.735
_cell_volume 1637.1(7)
_computing_cell_refinement 'SAINT, Bruker-AXS'
_computing_data_collection 'APEX, Bruker-AXS'
_computing_data_reduction 'SAINT, Bruker-AXS'
_computing_molecular_graphics 'Crystal Maker (Palmer, 2009)'
_computing_publication_material 'WINGX (Farrugia, 2012)'
_computing_structure_refinement 'SHELXL-2013 (Sheldrick, 2013)'
_computing_structure_solution 'SHELXS-2013 (Sheldrick, 2013)'
_diffrn_ambient_temperature 100(2)
_diffrn_measured_fraction_theta_full 1.000
_diffrn_measured_fraction_theta_max 0.915
_diffrn_measurement_device_type 'Bruker APEX II CCD'
_diffrn_measurement_method 'omega scans'
_diffrn_radiation_probe x-ray
_diffrn_radiation_type MoK\a
_diffrn_radiation_wavelength 0.71073
_diffrn_reflns_av_R_equivalents 0.0756
_diffrn_reflns_av_unetI/netI 0.1015
_diffrn_reflns_Laue_measured_fraction_full 1.000
_diffrn_reflns_Laue_measured_fraction_max 0.915
_diffrn_reflns_limit_h_max 12
_diffrn_reflns_limit_h_min -12
_diffrn_reflns_limit_k_max 18
_diffrn_reflns_limit_k_min -17
_diffrn_reflns_limit_l_max 20
_diffrn_reflns_limit_l_min -20
_diffrn_reflns_number 24059
_diffrn_reflns_point_group_measured_fraction_full 1.000
_diffrn_reflns_point_group_measured_fraction_max 0.915
_diffrn_reflns_theta_full 25.500
_diffrn_reflns_theta_max 30.273
_diffrn_reflns_theta_min 1.417
_diffrn_source 'fine-focus sealed tube'
_exptl_absorpt_coefficient_mu 2.718
_exptl_absorpt_correction_T_max 0.7460
_exptl_absorpt_correction_T_min 0.6840
_exptl_absorpt_correction_type empirical
_exptl_absorpt_process_details 'SADABS, Bruker-AXS (2008)'
_exptl_crystal_colour Colorless
_exptl_crystal_density_diffrn 1.791
_exptl_crystal_description Plate
_exptl_crystal_F_000 872
_exptl_crystal_recrystallization_method Hydrothermal
_exptl_crystal_size_max 0.14
_exptl_crystal_size_mid 0.11
_exptl_crystal_size_min 0.05
_refine_diff_density_max 0.996
_refine_diff_density_min -1.514
_refine_diff_density_rms 0.195
_refine_ls_extinction_method none
_refine_ls_goodness_of_fit_ref 0.994
_refine_ls_hydrogen_treatment mixed
_refine_ls_matrix_type full
_refine_ls_number_parameters 459
_refine_ls_number_reflns 8961
_refine_ls_number_restraints 2
_refine_ls_restrained_S_all 0.994
_refine_ls_R_factor_all 0.0729
_refine_ls_R_factor_gt 0.0468
_refine_ls_shift/su_max 0.001
_refine_ls_shift/su_mean 0.000
_refine_ls_structure_factor_coef Fsqd
_refine_ls_weighting_details 'w=1/[\s^2^(Fo^2^)+(0.0281P)^2^] where P=(Fo^2^+2Fc^2^)/3'
_refine_ls_weighting_scheme calc
_refine_ls_wR_factor_gt 0.0812
_refine_ls_wR_factor_ref 0.0907
_reflns_Friedel_coverage 0.000
_reflns_number_gt 6840
_reflns_number_total 8961
_reflns_threshold_expression 'I > 2\s(I)'
_cod_data_source_file c3ce42267d.txt
_cod_data_source_block Compound_8
_cod_original_cell_volume 1637.0(7)
_cod_database_code 7213690
_shelx_space_group_comment
;
The symmetry employed for this shelxl refinement is uniquely defined
by the following loop, which should always be used as a source of
symmetry information in preference to the above space-group names.
They are only intended as comments.
;
_shelxl_version_number 2013-4

loop_
_space_group_symop_operation_xyz
'x, y, z'
'-x, -y, -z'

loop_
_atom_site_label
_atom_site_type_symbol
_atom_site_fract_x
_atom_site_fract_y
_atom_site_fract_z
_atom_site_U_iso_or_equiv
_atom_site_adp_type
_atom_site_occupancy
_atom_site_site_symmetry_order
_atom_site_calc_flag
_atom_site_refinement_flags_posn
_atom_site_refinement_flags_adp
Ho1 Ho 0.56235(3) 0.51297(2) 0.70165(2) 0.01146(6) Uani 1 1 d . .
O1 O 0.7112(4) 0.6230(2) 0.8426(2) 0.0174(7) Uani 1 1 d . .
C23 C 0.4598(5) 0.3198(4) 0.5861(3) 0.0123(9) Uani 1 1 d . .
O3 O 0.5615(4) 0.3771(2) 0.5613(2) 0.0159(7) Uani 1 1 d . .
O4 O 0.4044(4) 0.3497(2) 0.6608(2) 0.0159(7) Uani 1 1 d . .
O2 O 0.5361(4) 0.6965(2) 0.7555(2) 0.0170(7) Uani 1 1 d . .
C16 C 0.6415(6) 0.7026(4) 0.8247(3) 0.0155(10) Uani 1 1 d . .
N1 N 0.7912(4) 0.4055(3) 0.7254(3) 0.0136(8) Uani 1 1 d . .
C24 C 0.4057(5) 0.2167(4) 0.5279(3) 0.0138(9) Uani 1 1 d . .
N3 N 0.3396(4) 0.5385(3) 0.7961(3) 0.0137(8) Uani 1 1 d . .
N2 N 0.5695(4) 0.4144(3) 0.8368(2) 0.0120(8) Uani 1 1 d . .
C17 C 0.6830(5) 0.8059(4) 0.8856(3) 0.0157(10) Uani 1 1 d . .
C13 C 0.0907(6) 0.5676(4) 0.8955(3) 0.0201(11) Uani 1 1 d . .
H13 H 0.0068 0.5766 0.9284 0.024 Uiso 1 1 calc R U
C14 C 0.1024(6) 0.6173(4) 0.8216(3) 0.0180(10) Uani 1 1 d . .
H14 H 0.0266 0.6606 0.8037 0.022 Uiso 1 1 calc R U
C5 C 0.8102(5) 0.3487(4) 0.7943(3) 0.0136(9) Uani 1 1 d . .
C12 C 0.2067(5) 0.5040(4) 0.9195(3) 0.0185(10) Uani 1 1 d . .
H12 H 0.2038 0.4715 0.9705 0.022 Uiso 1 1 calc R U
C10 C 0.4486(5) 0.4156(3) 0.8860(3) 0.0122(9) Uani 1 1 d . .
C4 C 0.9424(5) 0.2948(4) 0.8097(3) 0.0151(10) Uani 1 1 d . .
H4 H 0.9533 0.2568 0.8574 0.018 Uiso 1 1 calc R U
C15 C 0.2290(5) 0.6016(4) 0.7745(3) 0.0153(10) Uani 1 1 d . .
H15 H 0.2376 0.6364 0.7256 0.018 Uiso 1 1 calc R U
C1 C 0.9026(5) 0.4042(4) 0.6701(3) 0.0170(10) Uani 1 1 d . .
H1 H 0.8887 0.4402 0.6210 0.020 Uiso 1 1 calc R U
C3 C 1.0572(5) 0.2974(4) 0.7545(3) 0.0186(10) Uani 1 1 d . .
H3 H 1.1471 0.2629 0.7653 0.022 Uiso 1 1 calc R U
C29 C 0.2917(6) 0.1542(4) 0.5534(3) 0.0194(10) Uani 1 1 d . .
H29 H 0.2478 0.1779 0.6067 0.023 Uiso 1 1 calc R U
C18 C 0.8060(6) 0.8210(4) 0.9574(3) 0.0203(11) Uani 1 1 d . .
H18 H 0.8653 0.7656 0.9675 0.024 Uiso 1 1 calc R U
C19 C 0.8425(6) 0.9179(4) 1.0148(3) 0.0219(11) Uani 1 1 d . .
H19 H 0.9245 0.9276 1.0636 0.026 Uiso 1 1 calc R U
C2 C 1.0364(5) 0.3523(4) 0.6827(3) 0.0189(10) Uani 1 1 d . .
H2 H 1.1112 0.3543 0.6435 0.023 Uiso 1 1 calc R U
C9 C 0.4366(6) 0.3504(4) 0.9493(3) 0.0199(11) Uani 1 1 d . .
H9 H 0.3544 0.3541 0.9837 0.024 Uiso 1 1 calc R U
Cl1 Cl 0.79690(15) 1.12023(9) 1.07056(9) 0.0252(3) Uani 1 1 d . .
O5 O 0.7287(4) 0.5958(2) 0.6287(2) 0.0167(7) Uani 1 1 d . .
OW1 O 0.3705(4) 0.5587(3) 0.5927(2) 0.0158(7) Uani 1 1 d D .
C6 C 0.6806(5) 0.3465(3) 0.8492(3) 0.0129(9) Uani 1 1 d . .
C20 C 0.7541(6) 0.9990(4) 0.9976(3) 0.0209(11) Uani 1 1 d . .
C25 C 0.4708(5) 0.1794(4) 0.4482(3) 0.0171(10) Uani 1 1 d . .
H25 H 0.5450 0.2210 0.4294 0.020 Uiso 1 1 calc R U
C21 C 0.6325(6) 0.9871(4) 0.9251(3) 0.0216(11) Uani 1 1 d . .
H21 H 0.5761 1.0435 0.9141 0.026 Uiso 1 1 calc R U
C8 C 0.5478(6) 0.2795(4) 0.9608(4) 0.0239(12) Uani 1 1 d . .
H8 H 0.5400 0.2338 1.0017 0.029 Uiso 1 1 calc R U
C7 C 0.6714(6) 0.2780(4) 0.9101(3) 0.0208(11) Uani 1 1 d . .
H7 H 0.7477 0.2312 0.9170 0.025 Uiso 1 1 calc R U
C22 C 0.5961(6) 0.8912(4) 0.8697(3) 0.0189(10) Uani 1 1 d . .
H22 H 0.5136 0.8822 0.8213 0.023 Uiso 1 1 calc R U
C28 C 0.2427(6) 0.0571(4) 0.5003(4) 0.0232(11) Uani 1 1 d . .
H28 H 0.1641 0.0167 0.5165 0.028 Uiso 1 1 calc R U
C26 C 0.4264(6) 0.0814(4) 0.3967(3) 0.0217(11) Uani 1 1 d . .
H26 H 0.4728 0.0561 0.3448 0.026 Uiso 1 1 calc R U
C11 C 0.3276(5) 0.4891(3) 0.8668(3) 0.0139(9) Uani 1 1 d . .
C27 C 0.3121(6) 0.0213(4) 0.4232(4) 0.0237(12) Uani 1 1 d . .
Cl2 Cl 0.24995(18) -0.10000(11) 0.35614(10) 0.0383(4) Uani 1 1 d . .
O6 O 0.8472(4) 0.5803(3) 0.5017(2) 0.0206(8) Uani 1 1 d . .
C32 C 0.8722(5) 0.7978(4) 0.6904(3) 0.0169(10) Uani 1 1 d . .
H32 H 0.7803 0.7829 0.7126 0.020 Uiso 1 1 calc R U
C31 C 0.9206(5) 0.7265(4) 0.6204(3) 0.0153(10) Uani 1 1 d . .
C30 C 0.8247(5) 0.6266(4) 0.5799(3) 0.0159(10) Uani 1 1 d . .
C36 C 1.0583(5) 0.7496(4) 0.5872(3) 0.0193(10) Uani 1 1 d . .
H36 H 1.0912 0.7029 0.5397 0.023 Uiso 1 1 calc R U
C35 C 1.1460(6) 0.8417(4) 0.6248(4) 0.0226(11) Uani 1 1 d . .
H35 H 1.2378 0.8571 0.6028 0.027 Uiso 1 1 calc R U
C33 C 0.9583(6) 0.8907(4) 0.7279(3) 0.0184(10) Uani 1 1 d . .
H33 H 0.9242 0.9387 0.7741 0.022 Uiso 1 1 calc R U
C34 C 1.0958(6) 0.9103(4) 0.6952(3) 0.0186(10) Uani 1 1 d . .
Cl3 Cl 1.20917(16) 1.02572(10) 0.74321(10) 0.0315(3) Uani 1 1 d . .
H37 H 0.388(7) 0.596(4) 0.544(3) 0.052(19) Uiso 1 1 d D .
H38 H 0.297(5) 0.503(3) 0.557(4) 0.048(19) Uiso 1 1 d D .

loop_
_atom_site_aniso_label
_atom_site_aniso_U_11
_atom_site_aniso_U_22
_atom_site_aniso_U_33
_atom_site_aniso_U_23
_atom_site_aniso_U_13
_atom_site_aniso_U_12
Ho1 0.01092(10) 0.01220(11) 0.01159(10) 0.00220(7) 0.00289(7) 0.00063(7)
O1 0.0196(18) 0.0161(18) 0.0168(17) 0.0012(14) 0.0058(14) 0.0018(14)
C23 0.011(2) 0.016(2) 0.010(2) 0.0040(18) -0.0006(17) 0.0024(18)
O3 0.0160(17) 0.0174(17) 0.0146(16) 0.0020(13) 0.0050(13) -0.0015(14)
O4 0.0187(17) 0.0143(17) 0.0152(16) 0.0026(13) 0.0038(14) 0.0007(14)
O2 0.0158(17) 0.0169(18) 0.0178(17) 0.0006(14) 0.0038(14) 0.0017(14)
C16 0.019(3) 0.013(2) 0.017(2) 0.0038(19) 0.010(2) -0.0009(19)
N1 0.014(2) 0.012(2) 0.0140(19) -0.0001(15) 0.0021(16) 0.0003(16)
C24 0.013(2) 0.014(2) 0.015(2) 0.0033(18) -0.0001(18) 0.0027(18)
N3 0.014(2) 0.0118(19) 0.016(2) 0.0033(16) 0.0039(16) 0.0027(15)
N2 0.0133(19) 0.0086(19) 0.0130(19) -0.0015(15) 0.0031(15) -0.0006(15)
C17 0.016(2) 0.014(2) 0.018(2) 0.0007(19) 0.0112(19) 0.0003(19)
C13 0.016(3) 0.021(3) 0.024(3) 0.000(2) 0.009(2) 0.000(2)
C14 0.018(3) 0.018(3) 0.018(2) 0.000(2) 0.003(2) 0.008(2)
C5 0.013(2) 0.013(2) 0.014(2) 0.0009(18) 0.0027(18) -0.0026(18)
C12 0.018(3) 0.023(3) 0.016(2) 0.003(2) 0.009(2) 0.001(2)
C10 0.011(2) 0.015(2) 0.012(2) 0.0014(18) 0.0064(17) 0.0009(18)
C4 0.013(2) 0.016(2) 0.017(2) 0.0059(19) 0.0009(19) 0.0030(19)
C15 0.014(2) 0.018(3) 0.013(2) 0.0024(19) 0.0022(19) 0.0018(19)
C1 0.019(3) 0.014(2) 0.019(2) 0.0037(19) 0.007(2) 0.002(2)
C3 0.014(2) 0.019(3) 0.022(3) 0.001(2) 0.003(2) 0.004(2)
C29 0.024(3) 0.014(2) 0.021(3) 0.005(2) 0.003(2) 0.004(2)
C18 0.021(3) 0.018(3) 0.022(3) 0.006(2) 0.001(2) 0.005(2)
C19 0.020(3) 0.025(3) 0.020(3) 0.002(2) 0.000(2) 0.008(2)
C2 0.016(2) 0.018(3) 0.025(3) 0.003(2) 0.009(2) 0.004(2)
C9 0.020(3) 0.021(3) 0.021(3) 0.006(2) 0.011(2) 0.001(2)
Cl1 0.0307(7) 0.0166(6) 0.0250(7) -0.0007(5) -0.0017(5) 0.0033(5)
O5 0.0174(17) 0.0180(18) 0.0162(17) 0.0046(14) 0.0064(14) 0.0002(14)
OW1 0.0175(18) 0.0167(18) 0.0133(17) 0.0019(14) 0.0028(14) 0.0021(14)
C6 0.014(2) 0.013(2) 0.011(2) 0.0003(18) 0.0021(18) 0.0008(18)
C20 0.026(3) 0.016(3) 0.018(2) -0.001(2) 0.002(2) -0.004(2)
C25 0.013(2) 0.018(3) 0.018(2) -0.001(2) 0.0014(19) 0.0019(19)
C21 0.029(3) 0.018(3) 0.019(3) 0.007(2) 0.001(2) 0.004(2)
C8 0.030(3) 0.022(3) 0.025(3) 0.012(2) 0.011(2) 0.004(2)
C7 0.021(3) 0.021(3) 0.021(3) 0.007(2) 0.005(2) 0.005(2)
C22 0.018(3) 0.022(3) 0.019(2) 0.008(2) 0.004(2) -0.002(2)
C28 0.021(3) 0.019(3) 0.030(3) 0.007(2) 0.003(2) -0.006(2)
C26 0.022(3) 0.021(3) 0.017(2) -0.006(2) -0.002(2) 0.003(2)
C11 0.015(2) 0.010(2) 0.016(2) 0.0008(18) 0.0032(19) -0.0035(18)
C27 0.024(3) 0.016(3) 0.027(3) 0.000(2) -0.007(2) 0.003(2)
Cl2 0.0468(9) 0.0188(7) 0.0405(8) -0.0055(6) -0.0098(7) -0.0010(6)
O6 0.0198(18) 0.025(2) 0.0167(17) 0.0018(15) 0.0046(14) -0.0034(15)
C32 0.016(2) 0.021(3) 0.016(2) 0.008(2) 0.0029(19) -0.002(2)
C31 0.016(2) 0.018(2) 0.014(2) 0.0100(19) 0.0000(19) 0.0001(19)
C30 0.012(2) 0.020(3) 0.018(2) 0.010(2) 0.0027(19) 0.0019(19)
C36 0.019(3) 0.022(3) 0.019(2) 0.005(2) 0.007(2) 0.002(2)
C35 0.012(2) 0.023(3) 0.034(3) 0.005(2) 0.006(2) 0.002(2)
C33 0.022(3) 0.017(3) 0.017(2) 0.004(2) 0.007(2) 0.001(2)
C34 0.019(3) 0.017(3) 0.020(3) 0.006(2) 0.001(2) -0.003(2)
Cl3 0.0350(8) 0.0239(7) 0.0334(8) 0.0013(6) 0.0056(6) -0.0084(6)

loop_
_atom_type_symbol
_atom_type_description
_atom_type_scat_dispersion_real
_atom_type_scat_dispersion_imag
_atom_type_scat_source
C C 0.0033 0.0016 'International Tables Vol C Tables 4.2.6.8 and 6.1.1.4'
H H 0.0000 0.0000 'International Tables Vol C Tables 4.2.6.8 and 6.1.1.4'
N N 0.0061 0.0033 'International Tables Vol C Tables 4.2.6.8 and 6.1.1.4'
O O 0.0106 0.0060 'International Tables Vol C Tables 4.2.6.8 and 6.1.1.4'
Cl Cl 0.1484 0.1585 'International Tables Vol C Tables 4.2.6.8 and 6.1.1.4'
Ho Ho -0.2175 4.6783 'International Tables Vol C Tables 4.2.6.8 and 6.1.1.4'

loop_
_geom_angle_atom_site_label_1
_geom_angle_atom_site_label_2
_geom_angle_atom_site_label_3
_geom_angle
O5 Ho1 OW1 84.55(11)
O5 Ho1 O2 75.20(11)
OW1 Ho1 O2 75.14(11)
O5 Ho1 O4 134.28(11)
OW1 Ho1 O4 81.01(11)
O2 Ho1 O4 139.84(11)
O5 Ho1 O1 82.74(11)
OW1 Ho1 O1 129.04(11)
O2 Ho1 O1 53.90(11)
O4 Ho1 O1 138.16(10)
O5 Ho1 O3 81.16(11)
OW1 Ho1 O3 76.01(11)
O2 Ho1 O3 144.05(11)
O4 Ho1 O3 53.30(10)
O1 Ho1 O3 148.49(10)
O5 Ho1 N1 81.34(12)
OW1 Ho1 N1 145.32(11)
O2 Ho1 N1 130.24(11)
O4 Ho1 N1 86.51(11)
O1 Ho1 N1 80.29(11)
O3 Ho1 N1 70.63(11)
O5 Ho1 N3 143.77(12)
OW1 Ho1 N3 79.21(12)
O2 Ho1 N3 69.43(11)
O4 Ho1 N3 74.74(11)
O1 Ho1 N3 82.79(11)
O3 Ho1 N3 124.84(11)
N1 Ho1 N3 128.25(12)
O5 Ho1 N2 139.34(12)
OW1 Ho1 N2 136.11(12)
O2 Ho1 N2 110.46(11)
O4 Ho1 N2 67.25(11)
O1 Ho1 N2 71.26(11)
O3 Ho1 N2 105.15(11)
N1 Ho1 N2 64.18(12)
N3 Ho1 N2 64.08(12)
O5 Ho1 C16 77.04(12)
OW1 Ho1 C16 101.91(13)
O2 Ho1 C16 26.78(12)
O4 Ho1 C16 148.43(12)
O1 Ho1 C16 27.14(12)
O3 Ho1 C16 158.20(12)
N1 Ho1 C16 105.49(13)
N3 Ho1 C16 75.00(13)
N2 Ho1 C16 91.43(12)
O5 Ho1 C23 107.83(12)
OW1 Ho1 C23 77.35(12)
O2 Ho1 C23 151.90(12)
O4 Ho1 C23 26.58(11)
O1 Ho1 C23 153.12(12)
O3 Ho1 C23 26.72(11)
N1 Ho1 C23 77.13(12)
N3 Ho1 C23 99.92(13)
N2 Ho1 C23 85.78(12)
C16 Ho1 C23 174.90(13)
C16 O1 Ho1 90.8(3)
O4 C23 O3 120.4(4)
O4 C23 C24 119.6(4)
O3 C23 C24 120.1(4)
O4 C23 Ho1 59.1(2)
O3 C23 Ho1 61.3(2)
C24 C23 Ho1 178.2(3)
C23 O3 Ho1 92.0(3)
C23 O4 Ho1 94.4(3)
C16 O2 Ho1 93.5(3)
O2 C16 O1 121.7(4)
O2 C16 C17 118.1(4)
O1 C16 C17 120.3(4)
O2 C16 Ho1 59.7(2)
O1 C16 Ho1 62.0(2)
C17 C16 Ho1 177.0(3)
C1 N1 C5 117.5(4)
C1 N1 Ho1 120.1(3)
C5 N1 Ho1 122.4(3)
C29 C24 C25 118.7(4)
C29 C24 C23 120.5(4)
C25 C24 C23 120.8(4)
C11 N3 C15 118.4(4)
C11 N3 Ho1 121.7(3)
C15 N3 Ho1 119.9(3)
C10 N2 C6 119.0(4)
C10 N2 Ho1 120.2(3)
C6 N2 Ho1 119.8(3)
C18 C17 C22 118.9(4)
C18 C17 C16 121.6(4)
C22 C17 C16 119.6(4)
C14 C13 C12 118.5(4)
C14 C13 H13 120.8
C12 C13 H13 120.8
C13 C14 C15 118.8(4)
C13 C14 H14 120.6
C15 C14 H14 120.6
N1 C5 C4 121.3(4)
N1 C5 C6 115.8(4)
C4 C5 C6 122.9(4)
C13 C12 C11 119.4(4)
C13 C12 H12 120.3
C11 C12 H12 120.3
N2 C10 C9 121.8(4)
N2 C10 C11 116.4(4)
C9 C10 C11 121.8(4)
C3 C4 C5 120.2(4)
C3 C4 H4 119.9
C5 C4 H4 119.9
N3 C15 C14 123.0(4)
N3 C15 H15 118.5
C14 C15 H15 118.5
N1 C1 C2 123.3(4)
N1 C1 H1 118.3
C2 C1 H1 118.3
C4 C3 C2 118.7(4)
C4 C3 H3 120.6
C2 C3 H3 120.6
C28 C29 C24 120.8(5)
C28 C29 H29 119.6
C24 C29 H29 119.6
C17 C18 C19 121.0(5)
C17 C18 H18 119.5
C19 C18 H18 119.5
C20 C19 C18 118.4(5)
C20 C19 H19 120.8
C18 C19 H19 120.8
C3 C2 C1 118.8(4)
C3 C2 H2 120.6
C1 C2 H2 120.6
C8 C9 C10 119.5(4)
C8 C9 H9 120.3
C10 C9 H9 120.3
C30 O5 Ho1 170.1(3)
Ho1 OW1 H37 126(4)
Ho1 OW1 H38 117(4)
H37 OW1 H38 100(5)
N2 C6 C7 121.3(4)
N2 C6 C5 116.8(4)
C7 C6 C5 121.9(4)
C19 C20 C21 122.1(5)
C19 C20 Cl1 118.7(4)
C21 C20 Cl1 119.3(4)
C26 C25 C24 120.9(5)
C26 C25 H25 119.6
C24 C25 H25 119.6
C22 C21 C20 119.2(5)
C22 C21 H21 120.4
C20 C21 H21 120.4
C9 C8 C7 118.8(5)
C9 C8 H8 120.6
C7 C8 H8 120.6
C6 C7 C8 119.7(5)
C6 C7 H7 120.1
C8 C7 H7 120.1
C21 C22 C17 120.4(5)
C21 C22 H22 119.8
C17 C22 H22 119.8
C27 C28 C29 119.2(5)
C27 C28 H28 120.4
C29 C28 H28 120.4
C25 C26 C27 119.3(5)
C25 C26 H26 120.4
C27 C26 H26 120.4
N3 C11 C12 121.9(4)
N3 C11 C10 117.0(4)
C12 C11 C10 121.2(4)
C28 C27 C26 121.2(5)
C28 C27 Cl2 119.2(4)
C26 C27 Cl2 119.6(4)
C33 C32 C31 121.3(4)
C33 C32 H32 119.4
C31 C32 H32 119.4
C32 C31 C36 119.0(4)
C32 C31 C30 120.4(4)
C36 C31 C30 120.6(4)
O6 C30 O5 125.5(4)
O6 C30 C31 117.3(4)
O5 C30 C31 117.2(4)
C35 C36 C31 120.3(5)
C35 C36 H36 119.9
C31 C36 H36 119.9
C34 C35 C36 119.3(5)
C34 C35 H35 120.3
C36 C35 H35 120.3
C34 C33 C32 118.4(4)
C34 C33 H33 120.8
C32 C33 H33 120.8
C35 C34 C33 121.7(5)
C35 C34 Cl3 118.8(4)
C33 C34 Cl3 119.4(4)

loop_
_geom_bond_atom_site_label_1
_geom_bond_atom_site_label_2
_geom_bond_distance
Ho1 O5 2.266(3)
Ho1 OW1 2.331(3)
Ho1 O2 2.425(3)
Ho1 O4 2.429(3)
Ho1 O1 2.476(3)
Ho1 O3 2.478(3)
Ho1 N1 2.509(4)
Ho1 N3 2.536(4)
Ho1 N2 2.557(4)
Ho1 C16 2.803(5)
Ho1 C23 2.823(5)
O1 C16 1.279(5)
C23 O4 1.267(5)
C23 O3 1.270(5)
C23 C24 1.486(6)
O2 C16 1.265(5)
C16 C17 1.486(6)
N1 C1 1.348(6)
N1 C5 1.359(6)
C24 C29 1.392(6)
C24 C25 1.394(6)
N3 C11 1.336(6)
N3 C15 1.337(6)
N2 C10 1.357(5)
N2 C6 1.357(5)
C17 C18 1.382(7)
C17 C22 1.411(6)
C13 C14 1.378(7)
C13 C12 1.385(7)
C13 H13 0.9300
C14 C15 1.384(6)
C14 H14 0.9300
C5 C4 1.389(6)
C5 C6 1.478(6)
C12 C11 1.391(6)
C12 H12 0.9300
C10 C9 1.384(6)
C10 C11 1.489(6)
C4 C3 1.375(6)
C4 H4 0.9300
C15 H15 0.9300
C1 C2 1.381(6)
C1 H1 0.9300
C3 C2 1.379(7)
C3 H3 0.9300
C29 C28 1.387(7)
C29 H29 0.9300
C18 C19 1.394(7)
C18 H18 0.9300
C19 C20 1.376(7)
C19 H19 0.9300
C2 H2 0.9300
C9 C8 1.383(7)
C9 H9 0.9300
Cl1 C20 1.748(5)
O5 C30 1.272(5)
OW1 H37 0.96(2)
OW1 H38 0.97(2)
C6 C7 1.386(6)
C20 C21 1.382(7)
C25 C26 1.381(6)
C25 H25 0.9300
C21 C22 1.371(7)
C21 H21 0.9300
C8 C7 1.390(7)
C8 H8 0.9300
C7 H7 0.9300
C22 H22 0.9300
C28 C27 1.379(7)
C28 H28 0.9300
C26 C27 1.382(7)
C26 H26 0.9300
C27 Cl2 1.737(5)
O6 C30 1.250(5)
C32 C33 1.386(6)
C32 C31 1.387(6)
C32 H32 0.9300
C31 C36 1.396(6)
C31 C30 1.503(7)
C36 C35 1.384(7)
C36 H36 0.9300
C35 C34 1.380(7)
C35 H35 0.9300
C33 C34 1.380(6)
C33 H33 0.9300
C34 Cl3 1.751(5)
